data_1543274
loop_
_publ_author_name
'Ohira, Natsumi'
'Takehara, Munenori'
'Inoue, Yoshinori'
'Kitamura, Chitoshi'

_publ_section_title
;
 4-(3-Bromopropyloxy)-1-hydroxy-9,10-anthraquinone
;
_journal_coeditor_code PK4005
_journal_issue 5
_journal_name_full IUCrData
_journal_page_first x160753
_journal_paper_doi 10.1107/S2414314616007537
_journal_volume 1
_journal_year 2016
_chemical_formula_iupac 'C17 H13 Br O4'
_chemical_formula_moiety 'C17 H13 Br O4'
_chemical_formula_sum 'C17 H13 Br O4'
_chemical_formula_weight 361.17
_chemical_name_systematic
;
4-(3-Bromopropyloxy)-1-hydroxy-9,10-anthraquinone
;
_space_group_IT_number 15
_symmetry_cell_setting monoclinic
_symmetry_space_group_name_Hall '-C 2yc'
_symmetry_space_group_name_H-M 'C 1 2/c 1'
_cell_angle_alpha 90
_cell_angle_beta 104.337(2)
_cell_angle_gamma 90
_cell_formula_units_Z 8
_cell_length_a 29.889(2)
_cell_length_b 4.8479(3)
_cell_length_c 20.0427(16)
_cell_measurement_reflns_used 10102
_cell_measurement_temperature 200
_cell_measurement_theta_max 27.49
_cell_measurement_theta_min 3.06
_cell_volume 2813.7(3)
_computing_cell_refinement
;
PROCESS-AUTO (Rigaku, 1998)
;
_computing_data_collection
;
PROCESS-AUTO (Rigaku, 1998)
;
_computing_data_reduction
;
PROCESS-AUTO (Rigaku, 1998)
;
_computing_molecular_graphics
;
Mercury (Macrae <i>et al.</i>,  2008)
;
_computing_publication_material
;
WinGX (Farrugia, 2012)
;
_computing_structure_refinement
;
SHELXL2014 (Sheldrick, 2015)
;
_computing_structure_solution
;
SIR2004 (Burla <i>et al.</i>,  2005)
;
_diffrn_ambient_temperature 200
_diffrn_detector_area_resol_mean 10
_diffrn_measured_fraction_theta_full 0.997
_diffrn_measured_fraction_theta_max 0.995
_diffrn_measurement_device_type 'Rigaku R-AXIS RAPID'
_diffrn_measurement_method \w
_diffrn_radiation_monochromator graphite
_diffrn_radiation_type MoK\a
_diffrn_radiation_wavelength 0.71073
_diffrn_reflns_av_R_equivalents 0.0284
_diffrn_reflns_limit_h_max 38
_diffrn_reflns_limit_h_min -38
_diffrn_reflns_limit_k_max 6
_diffrn_reflns_limit_k_min -5
_diffrn_reflns_limit_l_max 25
_diffrn_reflns_limit_l_min -26
_diffrn_reflns_number 12835
_diffrn_reflns_theta_full 25.242
_diffrn_reflns_theta_max 27.485
_diffrn_reflns_theta_min 3.065
_diffrn_standards_number 0
_exptl_absorpt_coefficient_mu 2.938
_exptl_absorpt_correction_T_max 0.825
_exptl_absorpt_correction_T_min 0.634
_exptl_absorpt_correction_type numerical
_exptl_absorpt_process_details
;
(NUMABS; Higashi, 1999)
;
_exptl_crystal_colour orange
_exptl_crystal_density_diffrn 1.705
_exptl_crystal_density_method 'not measured'
_exptl_crystal_description prism
_exptl_crystal_F_000 1456
_exptl_crystal_size_max 0.53
_exptl_crystal_size_mid 0.23
_exptl_crystal_size_min 0.13
_refine_diff_density_max 0.287
_refine_diff_density_min -0.694
_refine_ls_extinction_method none
_refine_ls_goodness_of_fit_ref 1.102
_refine_ls_hydrogen_treatment mixed
_refine_ls_matrix_type full
_refine_ls_number_constraints 0
_refine_ls_number_parameters 203
_refine_ls_number_reflns 3215
_refine_ls_number_restraints 0
_refine_ls_restrained_S_all 1.102
_refine_ls_R_factor_all 0.0411
_refine_ls_R_factor_gt 0.03
_refine_ls_shift/su_max 0
_refine_ls_shift/su_mean 0
_refine_ls_structure_factor_coef Fsqd
_refine_ls_weighting_details 'w=1/[\s^2^(Fo^2^)+(0.0391P)^2^+2.5720P] where P=(Fo^2^+2Fc^2^)/3'
_refine_ls_weighting_scheme calc
_refine_ls_wR_factor_gt 0.0742
_refine_ls_wR_factor_ref 0.0803
_reflns_number_gt 2628
_reflns_number_total 3215
_reflns_threshold_expression 'I > 2\s(I)'
_cod_data_source_file pk4005sup1.cif
_cod_data_source_block I
_cod_original_sg_symbol_H-M 'C 2/c'
_cod_database_code 1543274

loop_
_symmetry_equiv_pos_as_xyz
'x, y, z'
'-x, y, -z+1/2'
'x+1/2, y+1/2, z'
'-x+1/2, y+1/2, -z+1/2'
'-x, -y, -z'
'x, -y, z-1/2'
'-x+1/2, -y+1/2, -z'
'x+1/2, -y+1/2, z-1/2'

loop_
_atom_site_type_symbol
_atom_site_label
_atom_site_fract_x
_atom_site_fract_y
_atom_site_fract_z
_atom_site_U_iso_or_equiv
_atom_site_adp_type
_atom_site_calc_flag
_atom_site_occupancy
C C1 -0.18216(7) 0.7307(4) 0.48851(10) 0.0231(4) Uani d 1
C C2 -0.16048(7) 0.5298(4) 0.45775(10) 0.0271(4) Uani d 1
H H2 -0.1698 0.5048 0.4093 0.033 Uiso calc 1
C C3 -0.12604(7) 0.3680(4) 0.49621(11) 0.0264(4) Uani d 1
H H3 -0.1118 0.233 0.4739 0.032 Uiso calc 1
C C4 -0.11142(7) 0.3985(4) 0.56807(10) 0.0235(4) Uani d 1
C C5 -0.13341(7) 0.5936(4) 0.60097(10) 0.0211(4) Uani d 1
C C6 -0.11938(7) 0.6333(4) 0.67703(10) 0.0251(4) Uani d 1
C C7 -0.14927(7) 0.8127(4) 0.70852(10) 0.0218(4) Uani d 1
C C8 -0.14180(8) 0.8172(4) 0.78014(10) 0.0267(4) Uani d 1
H H8 -0.1183 0.7057 0.808 0.032 Uiso calc 1
C C9 -0.16879(8) 0.9849(4) 0.81046(10) 0.0290(5) Uani d 1
H H9 -0.1643 0.9839 0.8591 0.035 Uiso calc 1
C C10 -0.20230(8) 1.1541(5) 0.77035(11) 0.0299(5) Uani d 1
H H10 -0.2203 1.2703 0.7917 0.036 Uiso calc 1
C C11 -0.20967(7) 1.1542(4) 0.69926(11) 0.0255(4) Uani d 1
H H11 -0.2323 1.2722 0.6718 0.031 Uiso calc 1
C C12 -0.18360(7) 0.9795(4) 0.66838(10) 0.0215(4) Uani d 1
C C13 -0.19313(6) 0.9690(4) 0.59259(9) 0.0211(4) Uani d 1
C C14 -0.16913(7) 0.7614(4) 0.56037(10) 0.0204(4) Uani d 1
C C15 -0.05195(7) 0.0603(4) 0.57274(12) 0.0294(5) Uani d 1
H H15A -0.0392 0.1641 0.5392 0.035 Uiso calc 1
H H15B -0.0726 -0.0857 0.5478 0.035 Uiso calc 1
C C16 -0.01362(8) -0.0647(5) 0.62740(13) 0.0371(5) Uani d 1
H H16A 0.0012 -0.2119 0.6062 0.045 Uiso calc 1
H H16B -0.0271 -0.152 0.6626 0.045 Uiso calc 1
C C17 0.02288(8) 0.1368(6) 0.66265(12) 0.0375(5) Uani d 1
H H17A 0.0447 0.044 0.7014 0.045 Uiso calc 1
H H17B 0.0082 0.2912 0.6817 0.045 Uiso calc 1
O O1 -0.21479(6) 0.8858(4) 0.44614(8) 0.0289(3) Uani d 1
O O2 -0.07696(5) 0.2429(3) 0.60734(8) 0.0290(3) Uani d 1
O O3 -0.08479(6) 0.5313(4) 0.71384(8) 0.0456(5) Uani d 1
O O4 -0.22127(5) 1.1299(3) 0.55713(7) 0.0279(3) Uani d 1
Br Br1 0.05677(2) 0.28203(5) 0.59770(2) 0.03874(10) Uani d 1
H H1 -0.2231(10) 0.970(6) 0.4668(16) 0.046(10) Uiso d 1

loop_
_atom_site_aniso_label
_atom_site_aniso_U_11
_atom_site_aniso_U_22
_atom_site_aniso_U_33
_atom_site_aniso_U_12
_atom_site_aniso_U_13
_atom_site_aniso_U_23
C1 0.0230(10) 0.0262(10) 0.0209(9) -0.0059(9) 0.0069(8) 0.0016(8)
C2 0.0336(11) 0.0290(10) 0.0202(9) -0.0061(10) 0.0096(8) -0.0035(8)
C3 0.0299(11) 0.0256(10) 0.0276(10) -0.0046(9) 0.0145(8) -0.0075(8)
C4 0.0233(10) 0.0239(9) 0.0258(10) -0.0019(9) 0.0106(8) -0.0001(8)
C5 0.0217(9) 0.0229(9) 0.0208(9) -0.0028(9) 0.0093(7) 0.0000(8)
C6 0.0263(10) 0.0276(10) 0.0224(10) 0.0029(9) 0.0079(8) -0.0001(8)
C7 0.0232(10) 0.0226(9) 0.0210(9) -0.0018(8) 0.0080(7) 0.0000(7)
C8 0.0311(11) 0.0290(10) 0.0200(9) 0.0009(9) 0.0065(8) 0.0007(8)
C9 0.0361(12) 0.0311(11) 0.0211(10) -0.0005(10) 0.0096(8) -0.0020(8)
C10 0.0320(12) 0.0325(11) 0.0287(11) 0.0000(10) 0.0140(9) -0.0065(9)
C11 0.0245(10) 0.0261(10) 0.0265(10) 0.0015(9) 0.0075(8) -0.0004(8)
C12 0.0209(9) 0.0237(9) 0.0212(9) -0.0046(8) 0.0075(7) -0.0019(7)
C13 0.0199(9) 0.0226(9) 0.0216(9) -0.0034(8) 0.0066(7) 0.0017(8)
C14 0.0193(9) 0.0226(9) 0.0207(9) -0.0040(8) 0.0076(7) 0.0010(7)
C15 0.0287(11) 0.0244(10) 0.0395(12) 0.0017(9) 0.0168(9) -0.0062(9)
C16 0.0382(13) 0.0282(11) 0.0522(15) 0.0085(11) 0.0248(11) 0.0073(10)
C17 0.0317(12) 0.0496(14) 0.0338(12) 0.0079(12) 0.0132(9) 0.0061(11)
O1 0.0346(9) 0.0318(8) 0.0200(7) 0.0025(8) 0.0059(6) 0.0018(7)
O2 0.0273(8) 0.0313(8) 0.0298(8) 0.0099(7) 0.0098(6) -0.0027(6)
O3 0.0430(10) 0.0651(12) 0.0256(8) 0.0297(9) 0.0026(7) -0.0026(8)
O4 0.0293(8) 0.0304(7) 0.0238(7) 0.0054(7) 0.0064(6) 0.0034(6)
Br1 0.03190(15) 0.04575(16) 0.04142(15) -0.00323(11) 0.01446(10) -0.00340(10)

loop_
_atom_type_symbol
_atom_type_description
_atom_type_scat_dispersion_real
_atom_type_scat_dispersion_imag
_atom_type_scat_source
C C 0.0033 0.0016 'International Tables Vol C Tables 4.2.6.8 and 6.1.1.4'
H H 0 0 'International Tables Vol C Tables 4.2.6.8 and 6.1.1.4'
O O 0.0106 0.006 'International Tables Vol C Tables 4.2.6.8 and 6.1.1.4'
Br Br -0.2901 2.4595 'International Tables Vol C Tables 4.2.6.8 and 6.1.1.4'

loop_
_geom_angle_atom_site_label_1
_geom_angle_atom_site_label_2
_geom_angle_atom_site_label_3
_geom_angle
O1 C1 C2 116.91(18)
O1 C1 C14 124.01(19)
C2 C1 C14 119.08(19)
C3 C2 C1 121.18(19)
C3 C2 H2 119.4
C1 C2 H2 119.4
C2 C3 C4 121.08(19)
C2 C3 H3 119.5
C4 C3 H3 119.5
O2 C4 C5 118.49(17)
O2 C4 C3 122.27(18)
C5 C4 C3 119.23(19)
C4 C5 C14 119.15(17)
C4 C5 C6 121.38(18)
C14 C5 C6 119.45(17)
O3 C6 C5 123.34(19)
O3 C6 C7 119.20(18)
C5 C6 C7 117.45(17)
C12 C7 C8 119.42(19)
C12 C7 C6 121.69(17)
C8 C7 C6 118.88(18)
C9 C8 C7 119.80(19)
C9 C8 H8 120.1
C7 C8 H8 120.1
C10 C9 C8 120.50(19)
C10 C9 H9 119.7
C8 C9 H9 119.7
C9 C10 C11 120.3(2)
C9 C10 H10 119.9
C11 C10 H10 119.9
C10 C11 C12 119.43(19)
C10 C11 H11 120.3
C12 C11 H11 120.3
C11 C12 C7 120.53(18)
C11 C12 C13 119.41(18)
C7 C12 C13 120.06(18)
O4 C13 C14 120.99(17)
O4 C13 C12 120.08(18)
C14 C13 C12 118.92(17)
C1 C14 C5 120.23(18)
C1 C14 C13 118.69(18)
C5 C14 C13 121.07(17)
O2 C15 C16 106.80(18)
O2 C15 H15A 110.4
C16 C15 H15A 110.4
O2 C15 H15B 110.4
C16 C15 H15B 110.4
H15A C15 H15B 108.6
C15 C16 C17 114.46(19)
C15 C16 H16A 108.6
C17 C16 H16A 108.6
C15 C16 H16B 108.6
C17 C16 H16B 108.6
H16A C16 H16B 107.6
C16 C17 Br1 110.74(16)
C16 C17 H17A 109.5
Br1 C17 H17A 109.5
C16 C17 H17B 109.5
Br1 C17 H17B 109.5
H17A C17 H17B 108.1
C1 O1 H1 106(3)
C4 O2 C15 118.08(16)

loop_
_geom_bond_atom_site_label_1
_geom_bond_atom_site_label_2
_geom_bond_distance
C1 O1 1.352(3)
C1 C2 1.395(3)
C1 C14 1.404(3)
C2 C3 1.370(3)
C2 H2 0.95
C3 C4 1.406(3)
C3 H3 0.95
C4 O2 1.359(3)
C4 C5 1.406(3)
C5 C14 1.426(3)
C5 C6 1.490(3)
C6 O3 1.216(3)
C6 C7 1.494(3)
C7 C12 1.395(3)
C7 C8 1.397(3)
C8 C9 1.387(3)
C8 H8 0.95
C9 C10 1.387(3)
C9 H9 0.95
C10 C11 1.387(3)
C10 H10 0.95
C11 C12 1.395(3)
C11 H11 0.95
C12 C13 1.475(3)
C13 O4 1.235(2)
C13 C14 1.475(3)
C15 O2 1.443(2)
C15 C16 1.503(3)
C15 H15A 0.99
C15 H15B 0.99
C16 C17 1.504(4)
C16 H16A 0.99
C16 H16B 0.99
C17 Br1 1.967(2)
C17 H17A 0.99
C17 H17B 0.99
O1 H1 0.67(3)

loop_
_geom_hbond_atom_site_label_D
_geom_hbond_atom_site_label_H
_geom_hbond_atom_site_label_A
_geom_hbond_site_symmetry_A
_geom_hbond_distance_DH
_geom_hbond_distance_HA
_geom_hbond_distance_DA
_geom_hbond_angle_DHA
_geom_hbond_publ_flag
O1 H1 O4 . 0.67(3) 1.96(3) 2.569(2) 152(3) y
O1 H1 O4 7_476 0.67(3) 2.52(3) 3.018(2) 133(3) y

loop_
_geom_torsion_atom_site_label_1
_geom_torsion_atom_site_label_2
_geom_torsion_atom_site_label_3
_geom_torsion_atom_site_label_4
_geom_torsion
O1 C1 C2 C3 178.06(19)
C14 C1 C2 C3 -1.7(3)
C1 C2 C3 C4 0.1(3)
C2 C3 C4 O2 -179.21(19)
C2 C3 C4 C5 1.6(3)
O2 C4 C5 C14 179.03(17)
C3 C4 C5 C14 -1.8(3)
O2 C4 C5 C6 0.6(3)
C3 C4 C5 C6 179.75(19)
C4 C5 C6 O3 10.5(3)
C14 C5 C6 O3 -168.0(2)
C4 C5 C6 C7 -170.74(18)
C14 C5 C6 C7 10.8(3)
O3 C6 C7 C12 166.6(2)
C5 C6 C7 C12 -12.2(3)
O3 C6 C7 C8 -11.9(3)
C5 C6 C7 C8 169.24(19)
C12 C7 C8 C9 0.6(3)
C6 C7 C8 C9 179.19(19)
C7 C8 C9 C10 -1.8(3)
C8 C9 C10 C11 1.0(3)
C9 C10 C11 C12 1.0(3)
C10 C11 C12 C7 -2.2(3)
C10 C11 C12 C13 176.79(19)
C8 C7 C12 C11 1.4(3)
C6 C7 C12 C11 -177.15(19)
C8 C7 C12 C13 -177.60(18)
C6 C7 C12 C13 3.9(3)
C11 C12 C13 O4 6.0(3)
C7 C12 C13 O4 -175.04(18)
C11 C12 C13 C14 -173.10(18)
C7 C12 C13 C14 5.9(3)
O1 C1 C14 C5 -178.24(18)
C2 C1 C14 C5 1.5(3)
O1 C1 C14 C13 1.9(3)
C2 C1 C14 C13 -178.33(18)
C4 C5 C14 C1 0.2(3)
C6 C5 C14 C1 178.72(18)
C4 C5 C14 C13 -179.93(17)
C6 C5 C14 C13 -1.4(3)
O4 C13 C14 C1 -6.3(3)
C12 C13 C14 C1 172.72(17)
O4 C13 C14 C5 173.83(18)
C12 C13 C14 C5 -7.1(3)
O2 C15 C16 C17 -66.9(2)
C15 C16 C17 Br1 -65.8(2)
C5 C4 O2 C15 -174.77(17)
C3 C4 O2 C15 6.1(3)
C16 C15 O2 C4 174.93(18)

_cod_database_fobs_code 1543274
